data_4309587
loop_
_publ_author_name
'Wai-Fun Yeung'
'Pui-Ha Lau'
'Tai-Chu Lau'
'Hai-Yan Wei'
'Hao-Ling Sun'
'Song Gao'
'Zhi-Da Chen'
'Wing-Tak Wong'

_publ_contact_author
;
    Tai-Chu Lau 
  City University of Hong Kong, Tat Chee Avenue, Kowloon Tong, Hong Kong, China
;
_publ_section_title
;
Heterometallic MIIRuIII2 Compounds Constructed
from trans-[Ru(Salen)(CN)2]- and trans-[Ru(Acac)2(CN)2]-. Synthesis,
Structures, Magnetic Properties, and Density Functional Theoretical Study
;
_journal_name_full 'Inorganic Chemistry'
_journal_page_first 6579
_journal_page_last 6590
_journal_paper_doi 10.1021/ic0506456
_journal_volume 44
_journal_year 2005
_chemical_formula_moiety 'C16 H36 N1, C18 H14 N4 O2 Ru'
_chemical_formula_sum 'C34 H50 N5 O2 Ru'
_chemical_formula_weight 661.87
_space_group_IT_number 14
_symmetry_cell_setting monoclinic
_symmetry_Int_Tables_number 14
_symmetry_space_group_name_Hall '-P 2ybc'
_symmetry_space_group_name_H-M 'P 1 21/c 1'
_audit_creation_date 'Sun May 24 02:09:10 2002'
_audit_creation_method 'from TEXRAY.INF file'
_cell_angle_alpha 90
_cell_angle_beta 94.78(2)
_cell_angle_gamma 90
_cell_formula_units_Z 4
_cell_length_a 12.051(4)
_cell_length_b 13.227(6)
_cell_length_c 21.673(5)
_cell_measurement_reflns_used 25
_cell_measurement_temperature 301.2
_cell_measurement_theta_max 16.5
_cell_measurement_theta_min 13.5
_cell_volume 3443(2)
_computing_cell_refinement 'MSC/AFC Diffractometer Control'
_computing_data_collection 'MSC/AFC Diffractometer Control'
_computing_data_reduction teXsan
_computing_publication_material teXsan
_computing_structure_refinement teXsan
_computing_structure_solution SIR92
_diffrn_ambient_temperature 301.2
_diffrn_measured_fraction_theta_full 1.01
_diffrn_measured_fraction_theta_max 1.01
_diffrn_measurement_device AFC7R
_diffrn_measurement_method '\w/2-\q scans'
_diffrn_orient_matrix_UB_11 -0.04460
_diffrn_orient_matrix_UB_12 -0.02307
_diffrn_orient_matrix_UB_13 -0.03840
_diffrn_orient_matrix_UB_21 -0.07018
_diffrn_orient_matrix_UB_22 0.01027
_diffrn_orient_matrix_UB_23 0.02077
_diffrn_orient_matrix_UB_31 -0.00432
_diffrn_orient_matrix_UB_32 0.07126
_diffrn_orient_matrix_UB_33 -0.01543
_diffrn_radiation_detector 'Scintillation counter'
_diffrn_radiation_monochromator graphite
_diffrn_radiation_source 'X-ray tube'
_diffrn_radiation_type MoK\a
_diffrn_radiation_wavelength 0.7107
_diffrn_reflns_av_R_equivalents 0.061
_diffrn_reflns_limit_h_max 12
_diffrn_reflns_limit_h_min 0
_diffrn_reflns_limit_k_max 14
_diffrn_reflns_limit_k_min 0
_diffrn_reflns_limit_l_max 23
_diffrn_reflns_limit_l_min -23
_diffrn_reflns_number 4984
_diffrn_reflns_theta_full 22.5
_diffrn_reflns_theta_max 22.49
_diffrn_reflns_theta_min 2
_diffrn_standards_decay_% -1.25
_diffrn_standards_interval_count 250
_diffrn_standards_number 3
_exptl_absorpt_coefficient_mu 0.491
_exptl_absorpt_correction_T_max 1.000
_exptl_absorpt_correction_T_min 0.919
_exptl_absorpt_correction_type empirical
_exptl_absorpt_process_details psi-scan
_exptl_crystal_colour red
_exptl_crystal_density_diffrn 1.277
_exptl_crystal_description plate
_exptl_crystal_F_000 1396.00
_exptl_crystal_size_max 0.450
_exptl_crystal_size_mid 0.080
_exptl_crystal_size_min 0.020
_refine_diff_density_max 1.09
_refine_diff_density_min -0.63
_refine_ls_extinction_method none
_refine_ls_goodness_of_fit_obs 2.566
_refine_ls_hydrogen_treatment constr
_refine_ls_matrix_type full
_refine_ls_number_parameters 299
_refine_ls_number_reflns 2374
_refine_ls_number_restraints 0
_refine_ls_R_factor_obs 0.0960
_refine_ls_shift/esd_max 0.0020
_refine_ls_structure_factor_coef F
_refine_ls_weighting_scheme sigma
_refine_ls_wR_factor_obs 0.1001
_reflns_number_observed 2374
_reflns_number_total 4721
_reflns_threshold_expression I>1.5\s(I)
_cod_data_source_file ic0506456si20050427_031455_1.cif
_cod_data_source_block Compound1
_cod_original_cell_volume 3442(1)
_cod_original_sg_symbol_H-M 'P 21/c '
_cod_original_formula_sum 'C34 H50 N5 O2 Ru '
_cod_database_code 4309587

loop_
_symmetry_equiv_pos_as_xyz
'   +x,   +y,   +z'
'   -x,1/2+y,1/2-z'
'   -x,   -y,   -z'
'   +x,1/2-y,1/2+z'

loop_
_atom_site_label
_atom_site_fract_x
_atom_site_fract_y
_atom_site_fract_z
_atom_site_U_iso_or_equiv
_atom_site_adp_type
_atom_site_calc_flag
_atom_site_calc_attached_atom
Ru(1) 0.59038(7) 0.02743(7) 0.20094(4) 0.0593(3) Uani d ?
O(1) 0.5747(5) -0.0296(5) 0.2860(3) 0.069(2) Uani d ?
O(2) 0.6574(5) -0.0997(5) 0.1669(3) 0.066(2) Uani d ?
N(1) 0.5318(7) 0.1617(6) 0.2269(5) 0.073(3) Uani d ?
N(2) 0.5929(7) 0.0960(7) 0.1188(4) 0.072(3) Uani d ?
N(3) 0.8347(7) 0.1090(7) 0.2437(4) 0.080(3) Uani d ?
N(4) 0.3469(8) -0.0488(8) 0.1498(5) 0.103(4) Uani d ?
N(5) 1.0349(7) -0.1345(8) 0.1910(4) 0.086(4) Uani d ?
C(1) 0.495(1) 0.2223(9) 0.1717(6) 0.095(5) Uani d ?
C(2) 0.572(1) 0.207(1) 0.1241(7) 0.110(5) Uani d ?
C(3) 0.5300(9) 0.1925(9) 0.2827(7) 0.080(4) Uani d ?
C(4) 0.5573(9) 0.1355(9) 0.3368(6) 0.076(3) Uani d ?
C(5) 0.562(1) 0.179(1) 0.3945(7) 0.108(5) Uani d ?
C(6) 0.581(1) 0.130(1) 0.4510(7) 0.121(6) Uani d ?
C(7) 0.599(1) 0.032(1) 0.4472(6) 0.108(5) Uani d ?
C(8) 0.5955(9) -0.0207(9) 0.3951(5) 0.082(4) Uani d ?
C(9) 0.5780(8) 0.0278(9) 0.3377(5) 0.068(3) Uani d ?
C(10) 0.6670(8) -0.1206(9) 0.1085(5) 0.068(3) Uani d ?
C(11) 0.7010(10) -0.2200(10) 0.0941(6) 0.093(4) Uani d ?
C(12) 0.719(1) -0.242(1) 0.0332(8) 0.126(6) Uani d ?
C(13) 0.700(1) -0.176(2) -0.0150(7) 0.148(8) Uani d ?
C(14) 0.662(1) -0.081(2) -0.0018(6) 0.128(6) Uani d ?
C(15) 0.6433(9) -0.0485(9) 0.0588(5) 0.074(4) Uani d ?
C(16) 0.6127(10) 0.0534(9) 0.0683(6) 0.078(4) Uani d ?
C(17) 0.7458(9) 0.0790(8) 0.2291(5) 0.067(3) Uani d ?
C(18) 0.4316(9) -0.0241(9) 0.1695(5) 0.077(4) Uani d ?
C(19) 0.934(1) -0.140(1) 0.2292(8) 0.182(7) Uiso c ?
C(20) 0.923(2) -0.238(1) 0.264(1) 0.29(1) Uiso c ?
C(21) 0.817(1) -0.232(1) 0.2992(9) 0.188(8) Uiso c ?
C(22) 0.842(2) -0.158(2) 0.3526(10) 0.27(1) Uiso c ?
C(23) 1.021(2) -0.0357(10) 0.1549(8) 0.175(7) Uiso c ?
C(24) 0.940(2) -0.024(1) 0.0981(9) 0.26(1) Uiso c ?
C(25) 0.976(1) 0.075(2) 0.0683(8) 0.202(9) Uiso c ?
C(26) 0.888(2) 0.153(2) 0.080(1) 0.25(1) Uiso c ?
C(27) 1.113(1) -0.195(2) 0.1527(10) 0.26(1) Uiso c ?
C(28) 1.037(2) -0.268(2) 0.1160(10) 0.24(1) Uiso c ?
C(29) 1.124(1) -0.313(1) 0.0751(9) 0.188(8) Uiso c ?
C(30) 1.071(2) -0.413(2) 0.053(1) 0.27(1) Uiso c ?
C(31) 1.143(1) -0.122(2) 0.2331(9) 0.225(9) Uiso c ?
C(32) 1.149(2) -0.050(2) 0.2877(10) 0.27(1) Uiso c ?
C(33) 1.269(2) -0.063(2) 0.3155(9) 0.223(9) Uiso c ?
C(34) 1.266(2) -0.010(2) 0.3781(8) 0.202(9) Uiso c ?
H(1) 0.4225 0.2018 0.1564 0.1142 Uiso c ?
H(2) 0.4942 0.2918 0.1826 0.1142 Uiso c ?
H(3) 0.6401 0.2408 0.1353 0.1319 Uiso c ?
H(4) 0.5402 0.2321 0.0856 0.1319 Uiso c ?
H(5) 0.5080 0.2606 0.2883 0.0964 Uiso c ?
H(6) 0.5501 0.2504 0.3959 0.1292 Uiso c ?
H(7) 0.5809 0.1648 0.4895 0.1455 Uiso c ?
H(8) 0.6166 -0.0034 0.4849 0.1295 Uiso c ?
H(9) 0.6047 -0.0920 0.3967 0.0982 Uiso c ?
H(10) 0.7114 -0.2702 0.1255 0.1110 Uiso c ?
H(11) 0.7456 -0.3073 0.0243 0.1512 Uiso c ?
H(12) 0.7123 -0.1944 -0.0562 0.1777 Uiso c ?
H(13) 0.6474 -0.0350 -0.0350 0.1531 Uiso c ?
H(14) 0.6061 0.0951 0.0325 0.0933 Uiso c ?
H(15) 0.9394 -0.0863 0.2586 0.2179 Uiso c ?
H(16) 0.8686 -0.1311 0.2020 0.2179 Uiso c ?
H(17) 0.9176 -0.2933 0.2356 0.3471 Uiso c ?
H(18) 0.9869 -0.2479 0.2925 0.3471 Uiso c ?
H(19) 0.7563 -0.2088 0.2723 0.2251 Uiso c ?
H(20) 0.7999 -0.2969 0.3149 0.2251 Uiso c ?
H(21) 0.9025 -0.1818 0.3793 0.3224 Uiso c ?
H(22) 0.8600 -0.0935 0.3365 0.3224 Uiso c ?
H(23) 0.7778 -0.1512 0.3752 0.3224 Uiso c ?
H(24) 1.0004 0.0137 0.1836 0.2099 Uiso c ?
H(25) 1.0924 -0.0198 0.1420 0.2099 Uiso c ?
H(26) 0.9458 -0.0796 0.0707 0.3145 Uiso c ?
H(27) 0.8658 -0.0193 0.1094 0.3145 Uiso c ?
H(28) 1.0465 0.0956 0.0869 0.2427 Uiso c ?
H(29) 0.9804 0.0654 0.0251 0.2427 Uiso c ?
H(30) 0.8832 0.1606 0.1229 0.3001 Uiso c ?
H(31) 0.9078 0.2159 0.0624 0.3001 Uiso c ?
H(32) 0.8181 0.1316 0.0607 0.3001 Uiso c ?
H(33) 1.1493 -0.1517 0.1257 0.3109 Uiso c ?
H(34) 1.1671 -0.2302 0.1788 0.3109 Uiso c ?
H(35) 1.0069 -0.3181 0.1416 0.2891 Uiso c ?
H(36) 0.9778 -0.2352 0.0923 0.2891 Uiso c ?
H(37) 1.1348 -0.2698 0.0413 0.2260 Uiso c ?
H(38) 1.1928 -0.3243 0.0986 0.2260 Uiso c ?
H(39) 1.0011 -0.4003 0.0305 0.3250 Uiso c ?
H(40) 1.1187 -0.4463 0.0264 0.3250 Uiso c ?
H(41) 1.0604 -0.4551 0.0873 0.3250 Uiso c ?
H(42) 1.1616 -0.1870 0.2493 0.2702 Uiso c ?
H(43) 1.1982 -0.1004 0.2073 0.2702 Uiso c ?
H(44) 1.1341 0.0172 0.2746 0.3289 Uiso c ?
H(45) 1.0973 -0.0694 0.3166 0.3289 Uiso c ?
H(46) 1.2889 -0.1319 0.3203 0.2677 Uiso c ?
H(47) 1.3201 -0.0302 0.2907 0.2677 Uiso c ?
H(48) 1.3388 -0.0079 0.3984 0.2425 Uiso c ?
H(49) 1.2383 0.0567 0.3720 0.2425 Uiso c ?
H(50) 1.2183 -0.0468 0.4029 0.2425 Uiso c ?

loop_
_atom_site_aniso_label
_atom_site_aniso_U_11
_atom_site_aniso_U_22
_atom_site_aniso_U_33
_atom_site_aniso_U_12
_atom_site_aniso_U_13
_atom_site_aniso_U_23
Ru(1) 0.0563(5) 0.0506(5) 0.0698(6) -0.0014(6) -0.0016(4) 0.0106(6)
O(1) 0.079(5) 0.059(4) 0.067(3) -0.015(4) 0.004(4) 0.009(3)
O(2) 0.071(5) 0.062(4) 0.065(4) 0.007(3) 0.002(4) 0.000(3)
N(1) 0.067(6) 0.048(4) 0.101(6) 0.009(4) -0.006(6) 0.015(4)
N(2) 0.061(6) 0.082(6) 0.072(4) -0.016(5) 0.000(5) 0.024(4)
N(3) 0.062(5) 0.073(7) 0.105(8) -0.017(5) 0.008(5) -0.009(6)
N(4) 0.066(5) 0.119(9) 0.120(9) -0.037(6) -0.010(6) 0.005(7)
N(5) 0.052(6) 0.128(9) 0.078(7) 0.025(6) 0.004(5) 0.037(6)
C(1) 0.11(1) 0.054(8) 0.12(1) 0.006(7) -0.040(7) 0.030(7)
C(2) 0.11(1) 0.079(6) 0.14(1) -0.016(8) -0.006(8) 0.038(9)
C(3) 0.068(8) 0.061(8) 0.111(7) -0.002(6) 0.003(8) -0.020(6)
C(4) 0.055(7) 0.069(5) 0.106(8) -0.011(6) 0.017(7) -0.017(5)
C(5) 0.091(10) 0.12(1) 0.118(9) 0.003(9) 0.018(10) -0.064(8)
C(6) 0.11(1) 0.15(1) 0.10(1) 0.00(1) 0.01(1) -0.071(10)
C(7) 0.099(10) 0.14(1) 0.083(9) -0.03(1) 0.026(8) -0.053(9)
C(8) 0.092(8) 0.085(8) 0.070(6) 0.002(8) 0.013(7) 0.005(5)
C(9) 0.062(6) 0.071(5) 0.071(5) 0.002(7) 0.012(6) -0.002(4)
C(10) 0.040(6) 0.094(7) 0.068(5) -0.004(6) 0.008(6) -0.017(5)
C(11) 0.077(9) 0.095(8) 0.104(9) 0.011(7) -0.002(8) -0.028(8)
C(12) 0.08(1) 0.18(2) 0.109(9) -0.01(1) 0.01(1) -0.06(1)
C(13) 0.10(1) 0.28(2) 0.06(1) 0.02(1) 0.006(10) -0.04(1)
C(14) 0.062(9) 0.26(2) 0.060(7) -0.02(1) 0.014(7) -0.01(1)
C(15) 0.054(7) 0.091(8) 0.077(6) -0.015(6) 0.001(6) -0.011(5)
C(16) 0.072(8) 0.086(9) 0.073(7) -0.004(7) -0.010(7) 0.022(6)
C(17) 0.061(5) 0.053(7) 0.086(8) -0.003(5) -0.008(6) 0.005(6)
C(18) 0.066(6) 0.065(7) 0.097(9) -0.018(6) -0.005(6) 0.007(7)

loop_
_atom_type_symbol
_atom_type_oxidation_number
_atom_type_number_in_cell
_atom_type_scat_dispersion_real
_atom_type_scat_dispersion_imag
_atom_type_scat_source
Ru 0 4 -1.259 0.836 'International Tables'
N 0 20 0.006 0.003 'International Tables'
O 0 8 0.011 0.006 'International Tables'
C 0 136 0.003 0.002 'International Tables'
H 0 200 0.000 0.000 'International Tables'

loop_
_geom_angle_atom_site_label_1
_geom_angle_atom_site_label_2
_geom_angle_atom_site_label_3
_geom_angle
_geom_angle_site_symmetry_1
_geom_angle_site_symmetry_2
_geom_angle_site_symmetry_3
_geom_angle_publ_flag
O(1) Ru(1) O(2) 95.3(4) ? ? ? yes
O(1) Ru(1) N(1) 90.7(5) ? ? ? yes
O(1) Ru(1) N(2) 173.4(6) ? ? ? yes
O(1) Ru(1) C(17) 90.3(6) ? ? ? yes
O(1) Ru(1) C(18) 91.3(6) ? ? ? yes
O(2) Ru(1) N(1) 173.5(5) ? ? ? yes
O(2) Ru(1) N(2) 90.9(6) ? ? ? yes
O(2) Ru(1) C(17) 90.1(6) ? ? ? yes
O(2) Ru(1) C(18) 89.6(6) ? ? ? yes
N(1) Ru(1) N(2) 83.1(6) ? ? ? yes
N(1) Ru(1) C(17) 87.5(6) ? ? ? yes
N(1) Ru(1) C(18) 92.6(7) ? ? ? yes
N(2) Ru(1) C(17) 91.9(6) ? ? ? yes
N(2) Ru(1) C(18) 86.5(6) ? ? ? yes
C(17) Ru(1) C(18) 178.3(7) ? ? ? yes
Ru(1) O(1) C(9) 123(1) ? ? ? yes
Ru(1) O(2) C(10) 126(1) ? ? ? yes
Ru(1) N(1) C(1) 109(1) ? ? ? yes
Ru(1) N(1) C(3) 125(1) ? ? ? yes
C(1) N(1) C(3) 124(1) ? ? ? yes
Ru(1) N(2) C(2) 111(1) ? ? ? yes
Ru(1) N(2) C(16) 125(1) ? ? ? yes
C(2) N(2) C(16) 123(1) ? ? ? yes
C(19) N(5) C(23) 104(1) ? ? ? yes
C(19) N(5) C(27) 145(2) ? ? ? yes
C(19) N(5) C(31) 110(1) ? ? ? yes
C(23) N(5) C(27) 102(2) ? ? ? yes
C(23) N(5) C(31) 105(2) ? ? ? yes
C(27) N(5) C(31) 81(1) ? ? ? yes
N(1) C(1) C(2) 109(1) ? ? ? yes
N(2) C(2) C(1) 108(1) ? ? ? yes
N(1) C(3) C(4) 126(1) ? ? ? yes
C(3) C(4) C(5) 121(2) ? ? ? yes
C(3) C(4) C(9) 124(1) ? ? ? yes
C(5) C(4) C(9) 114(2) ? ? ? yes
C(4) C(5) C(6) 126(2) ? ? ? yes
C(5) C(6) C(7) 114(2) ? ? ? yes
C(6) C(7) C(8) 125(2) ? ? ? yes
C(7) C(8) C(9) 120(2) ? ? ? yes
O(1) C(9) C(4) 123(1) ? ? ? yes
O(1) C(9) C(8) 118(1) ? ? ? yes
C(4) C(9) C(8) 118(1) ? ? ? yes
O(2) C(10) C(11) 117(1) ? ? ? yes
O(2) C(10) C(15) 123(1) ? ? ? yes
C(11) C(10) C(15) 119(1) ? ? ? yes
C(10) C(11) C(12) 118(2) ? ? ? yes
C(11) C(12) C(13) 124(2) ? ? ? yes
C(12) C(13) C(14) 117(2) ? ? ? yes
C(13) C(14) C(15) 123(2) ? ? ? yes
C(10) C(15) C(14) 116(1) ? ? ? yes
C(10) C(15) C(16) 123(1) ? ? ? yes
C(14) C(15) C(16) 119(2) ? ? ? yes
N(2) C(16) C(15) 128(1) ? ? ? yes
Ru(1) C(17) N(3) 178(1) ? ? ? yes
Ru(1) C(18) N(4) 176(1) ? ? ? yes
N(5) C(19) C(20) 114(1) ? ? ? yes
C(19) C(20) C(21) 107(1) ? ? ? yes
C(20) C(21) C(22) 106(2) ? ? ? yes
N(5) C(23) C(24) 122(2) ? ? ? yes
C(23) C(24) C(25) 104(1) ? ? ? yes
C(24) C(25) C(26) 106(2) ? ? ? yes
N(5) C(27) C(28) 104(1) ? ? ? yes
C(27) C(28) C(29) 97(1) ? ? ? yes
C(28) C(29) C(30) 103(2) ? ? ? yes
N(5) C(31) C(32) 120(2) ? ? ? yes
C(31) C(32) C(33) 102(1) ? ? ? yes
C(32) C(33) C(34) 101(2) ? ? ? yes

loop_
_geom_bond_atom_site_label_1
_geom_bond_atom_site_label_2
_geom_bond_distance
_geom_bond_site_symmetry_1
_geom_bond_site_symmetry_2
_geom_bond_publ_flag
Ru(1) O(1) 2.02(1) ? ? yes
Ru(1) O(2) 2.03(1) ? ? yes
Ru(1) N(1) 2.01(1) ? ? yes
Ru(1) N(2) 2.00(1) ? ? yes
Ru(1) C(17) 2.04(2) ? ? yes
Ru(1) C(18) 2.09(2) ? ? yes
O(1) C(9) 1.35(2) ? ? yes
O(2) C(10) 1.31(2) ? ? yes
N(1) C(1) 1.48(2) ? ? yes
N(1) C(3) 1.28(2) ? ? yes
N(2) C(2) 1.49(2) ? ? yes
N(2) C(16) 1.27(2) ? ? yes
N(3) C(17) 1.16(2) ? ? yes
N(4) C(18) 1.12(2) ? ? yes
N(5) C(19) 1.53(1) ? ? yes
N(5) C(23) 1.53(1) ? ? yes
N(5) C(27) 1.53(1) ? ? yes
N(5) C(31) 1.53(1) ? ? yes
C(1) C(2) 1.46(3) ? ? yes
C(3) C(4) 1.41(2) ? ? yes
C(4) C(5) 1.38(3) ? ? yes
C(4) C(9) 1.45(2) ? ? yes
C(5) C(6) 1.39(3) ? ? yes
C(6) C(7) 1.32(3) ? ? yes
C(7) C(8) 1.33(2) ? ? yes
C(8) C(9) 1.40(2) ? ? yes
C(10) C(11) 1.42(2) ? ? yes
C(10) C(15) 1.45(2) ? ? yes
C(11) C(12) 1.39(3) ? ? yes
C(12) C(13) 1.37(4) ? ? yes
C(13) C(14) 1.37(4) ? ? yes
C(14) C(15) 1.42(3) ? ? yes
C(15) C(16) 1.42(2) ? ? yes
C(19) C(20) 1.52(1) ? ? yes
C(20) C(21) 1.55(1) ? ? yes
C(21) C(22) 1.53(1) ? ? yes
C(23) C(24) 1.51(1) ? ? yes
C(24) C(25) 1.54(1) ? ? yes
C(25) C(26) 1.52(1) ? ? yes
C(27) C(28) 1.52(1) ? ? yes
C(28) C(29) 1.54(1) ? ? yes
C(29) C(30) 1.53(1) ? ? yes
C(31) C(32) 1.51(1) ? ? yes
C(32) C(33) 1.54(1) ? ? yes
C(33) C(34) 1.53(1) ? ? yes
